data_2101713
loop_
_publ_author_name
'Marsh, R. E.'

_publ_section_title
;
 The perils of <i>Cc</i> revisited
;
_journal_issue 2
_journal_name_full 'Acta Crystallographica Section B'
_journal_page_first 317
_journal_page_last 322
_journal_paper_doi 10.1107/S010876819601381X
_journal_volume 53
_journal_year 1997
_chemical_formula_moiety 'C16 H13 N2 O4 Cl3 S, H2 O'
_chemical_formula_sum 'C16 H15 Cl3 N2 O5 S'
_space_group_IT_number 43
_symmetry_cell_setting orthorhombic
_symmetry_space_group_name_Hall 'F 2 -2d'
_symmetry_space_group_name_H-M 'F d d 2'
_audit_creation_method CSD-QUEST3D-V5
_cell_angle_alpha 90
_cell_angle_beta 90
_cell_angle_gamma 90
_cell_formula_units_Z 16
_cell_length_a 10.632
_cell_length_b 73.538
_cell_length_c 10.097
_cell_volume 7894.400
_cod_data_source_file an0533.cif
_cod_data_source_block CSD_CIF_MIF_BUVYIA01
_cod_depositor_comments
;

  Added moiety chemical formula from Marsh (1997) paper. The summary
  chemical formula is calculated from moiety formula using 'AdHocParser'
  (svn://www.crystallography.net/cod-tools/trunk/Formulae/AdHocParser.yp,
  revision 1441.)

  Andrius Merkys
  2013-11-06
;
_cod_database_code 2101713

loop_
_symmetry_equiv_pos_as_xyz
x,y,z
-x,-y,z
1/4-x,1/4+y,1/4+z
3/4+x,3/4-y,1/4+z
x,1/2+y,1/2+z
-x,1/2-y,1/2+z
1/4-x,3/4+y,3/4+z
3/4+x,1/4-y,3/4+z
1/2+x,y,1/2+z
1/2-x,-y,1/2+z
3/4-x,1/4+y,3/4+z
1/4+x,3/4-y,3/4+z
1/2+x,1/2+y,z
1/2-x,1/2-y,z
3/4-x,3/4+y,1/4+z
1/4+x,1/4-y,1/4+z

loop_
_atom_site_label
_atom_site_fract_x
_atom_site_fract_y
_atom_site_fract_z
_atom_site_type_symbol
Cl1 .3418 .0068 -.0965 Cl
Cl2 .3406 .0177 .1764 Cl
Cl3 .1164 .0208 .0208 Cl
S1 .1658 .0994 .3456 S
N1 .2878 .1021 .1282 N
N2 .2977 .1391 .1190 N
O1 .2768 .0542 .0662 O
O2 .3729 .0763 -.0489 O
O3 .2152 .1400 .3302 O
O4 .3072 .1695 .1738 O
O5 .6106 .1330 .1120 O
C1 .2826 .0228 .0186 C
C2 .3241 .0414 -.0285 C
C3 .3104 .0714 .0446 C
C4 .2602 .0839 .1462 C
C5 .1954 .0797 .2602 C
C6 .1458 .0618 .3106 C
C7 .2434 .1120 .2246 C
C8 .2507 .1320 .2319 C
C9 .3236 .1578 .0931 C
C10 .3722 .1606 -.0455 C
C11 .4278 .1791 -.0772 C
C12 .5502 .1798 -.1264 C
C13 .6023 .1965 -.1626 C
C14 .5320 .2124 -.1496 C
C15 .4094 .2116 -.1004 C
C16 .3573 .1950 -.0641 C
H1 .286 .044 -.126 H
H2 .426 .042 -.032 H
H3 .102 .065 .404 H
H4 .225 .053 .326 H
H5 .078 .056 .246 H
H6 .295 .158 -.113 H
H7 .444 .150 -.064 H
H8 .605 .168 -.136 H
H9 .355 .224 -.090 H
H10 .697 .197 -.201 H
H11 .572 .226 -.178 H
H12 .262 .194 -.026 H
H13 .334 .133 .044 H
H14 .626 .133 .034 H
H15 .604 .144 .193 H

loop_
_atom_type_symbol
C
H
Cl
N
O
S
